data_7237494
loop_
_publ_author_name
'Shi, Jinjin'
'Ding, Qi'
'Xu, Lei'
'Lv, Xianhao'
'Liu, Zhongwei'
'Sun, Qikun'
'Pan, Yuyu'
'Xue, Shanfeng'
'Yang, Wenjun'

_publ_section_title
;
 A simple D--\p--A hybrid mode for highly efficient non-doped true blue
 OLEDs with CIEy &lt; 0.05 and EQE up to 6%
;
_journal_issue 41
_journal_name_full 'Journal of Materials Chemistry C'
_journal_page_first 11063
_journal_paper_doi 10.1039/C8TC03777A
_journal_volume 6
_journal_year 2018
_chemical_formula_sum 'C38 H28 N4'
_chemical_formula_weight 540.64
_space_group_IT_number 2
_space_group_name_Hall '-P 1'
_space_group_name_H-M_alt 'P -1'
_symmetry_cell_setting triclinic
_symmetry_space_group_name_H-M 'P -1'
_atom_sites_solution_hydrogens geom
_atom_sites_solution_primary direct
_atom_sites_solution_secondary difmap
_audit_creation_method SHELXL-97
_audit_update_record
;
2017-11-24 deposited with the CCDC.
2018-09-11 downloaded from the CCDC.
;
_cell_angle_alpha 96.198(13)
_cell_angle_beta 96.827(14)
_cell_angle_gamma 107.054(13)
_cell_formula_units_Z 4
_cell_length_a 9.632(7)
_cell_length_b 16.037(12)
_cell_length_c 19.704(15)
_cell_measurement_reflns_used 3043
_cell_measurement_temperature 296(2)
_cell_measurement_theta_max 23.00
_cell_measurement_theta_min 2.66
_cell_volume 2856(4)
_computing_cell_refinement 'Bruker SAINT'
_computing_data_collection 'Bruker APEX2'
_computing_data_reduction 'Bruker SAINT'
_computing_molecular_graphics 'Bruker SHELXTL'
_computing_publication_material 'Bruker SHELXTL'
_computing_structure_refinement 'SHELXL-97 (Sheldrick, 2008)'
_computing_structure_solution 'SHELXS-97 (Sheldrick, 2008)'
_diffrn_ambient_temperature 296(2)
_diffrn_measured_fraction_theta_full 0.988
_diffrn_measured_fraction_theta_max 0.988
_diffrn_measurement_device_type 'Bruker APEX-II CCD'
_diffrn_measurement_method '\f and \w scans'
_diffrn_radiation_monochromator graphite
_diffrn_radiation_source 'fine-focus sealed tube'
_diffrn_radiation_type MoK\a
_diffrn_radiation_wavelength 0.71073
_diffrn_reflns_av_R_equivalents 0.0354
_diffrn_reflns_av_sigmaI/netI 0.0734
_diffrn_reflns_limit_h_max 11
_diffrn_reflns_limit_h_min -10
_diffrn_reflns_limit_k_max 19
_diffrn_reflns_limit_k_min -18
_diffrn_reflns_limit_l_max 23
_diffrn_reflns_limit_l_min -22
_diffrn_reflns_number 14546
_diffrn_reflns_theta_full 25.00
_diffrn_reflns_theta_max 25.00
_diffrn_reflns_theta_min 1.05
_exptl_absorpt_coefficient_mu 0.075
_exptl_absorpt_correction_T_max 0.9823
_exptl_absorpt_correction_T_min 0.9758
_exptl_absorpt_correction_type multi-scan
_exptl_absorpt_process_details SADABS
_exptl_crystal_colour colorless
_exptl_crystal_density_diffrn 1.257
_exptl_crystal_density_method 'not measured'
_exptl_crystal_description block
_exptl_crystal_F_000 1136
_exptl_crystal_recrystallization_method Sublimation
_exptl_crystal_size_max 0.33
_exptl_crystal_size_mid 0.29
_exptl_crystal_size_min 0.24
_refine_diff_density_max 0.364
_refine_diff_density_min -0.317
_refine_diff_density_rms 0.041
_refine_ls_extinction_coef 0.0192(9)
_refine_ls_extinction_expression Fc^*^=kFc[1+0.001xFc^2^\l^3^/sin(2\q)]^-1/4^
_refine_ls_extinction_method SHELXL
_refine_ls_goodness_of_fit_ref 1.089
_refine_ls_hydrogen_treatment constr
_refine_ls_matrix_type full
_refine_ls_number_parameters 746
_refine_ls_number_reflns 9947
_refine_ls_number_restraints 0
_refine_ls_restrained_S_all 1.089
_refine_ls_R_factor_all 0.1000
_refine_ls_R_factor_gt 0.0559
_refine_ls_shift/su_max 0.000
_refine_ls_shift/su_mean 0.000
_refine_ls_structure_factor_coef Fsqd
_refine_ls_weighting_details 'calc w=1/[\s^2^(Fo^2^)+(0.0400P)^2^+0.3000P] where P=(Fo^2^+2Fc^2^)/3'
_refine_ls_weighting_scheme calc
_refine_ls_wR_factor_gt 0.1228
_refine_ls_wR_factor_ref 0.1363
_reflns_number_gt 5787
_reflns_number_total 9947
_reflns_threshold_expression >2sigma(I)
_cod_data_source_file c8tc03777a2.cif
_cod_data_source_block a
_cod_depositor_comments
;
The following automatic conversions were performed:

data item '_exptl_absorpt_correction_type' value 'Multi-scan' was
changed to 'multi-scan' in accordance with the
/home/saulius/struct/COD-crude-data/automatic-downloads/DataCite-retrospective/RSC/depositions/lib/dictionaries/cif_core.dic
dictionary named 'cif_core.dic' version 2.4.2 last updated on
2011-04-26.

data item '_symmetry_cell_setting' value 'Triclinic' was changed to
'triclinic' in accordance with the
/home/saulius/struct/COD-crude-data/automatic-downloads/DataCite-retrospective/RSC/depositions/lib/dictionaries/cif_core.dic
dictionary named 'cif_core.dic' version 2.4.2 last updated on
2011-04-26.

Automatic conversion script
Id: cif_fix_values 6909 2019-04-08 15:41:33Z antanas 
;
_cod_original_sg_symbol_H-M 'P-1   '
_cod_database_code 7237494

loop_
_symmetry_equiv_pos_as_xyz
'x, y, z'
'-x, -y, -z'

loop_
_atom_site_label
_atom_site_type_symbol
_atom_site_fract_x
_atom_site_fract_y
_atom_site_fract_z
_atom_site_U_iso_or_equiv
_atom_site_adp_type
_atom_site_occupancy
_atom_site_symmetry_multiplicity
_atom_site_calc_flag
_atom_site_refinement_flags
C27 C 1.26378(16) 1.17645(11) 0.09616(10) 0.0495(7) Uani 1 1 d G
C28 C 1.3124(2) 1.22411(15) 0.16231(9) 0.1100(14) Uani 1 1 d G
H28A H 1.2494 1.2175 0.1950 0.132 Uiso 1 1 calc R
C29 C 1.4550(3) 1.28159(16) 0.17954(10) 0.1283(17) Uani 1 1 d G
H29A H 1.4875 1.3135 0.2238 0.154 Uiso 1 1 calc R
C30 C 1.54914(17) 1.29141(14) 0.13063(15) 0.0915(11) Uani 1 1 d G
H30A H 1.6446 1.3299 0.1422 0.110 Uiso 1 1 calc R
C31 C 1.5006(2) 1.24375(17) 0.06448(14) 0.1269(17) Uani 1 1 d G
H31A H 1.5635 1.2503 0.0317 0.152 Uiso 1 1 calc R
C32 C 1.3579(2) 1.18627(15) 0.04724(10) 0.1125(15) Uani 1 1 d G
H32A H 1.3254 1.1544 0.0030 0.135 Uiso 1 1 calc R
N1 N -0.0818(2) 0.63979(14) 0.13355(12) 0.0584(6) Uani 1 1 d .
C1 C -0.1680(3) 0.58732(18) 0.07074(16) 0.0576(7) Uani 1 1 d .
N2 N 1.0302(2) 1.06637(12) 0.11431(10) 0.0426(5) Uani 1 1 d .
C2 C -0.2692(3) 0.6148(2) 0.03201(18) 0.0771(9) Uani 1 1 d .
H2A H -0.2847 0.6679 0.0470 0.093 Uiso 1 1 calc R
N3 N 0.8885(2) 1.06930(12) 0.01967(11) 0.0466(5) Uani 1 1 d .
C3 C -0.3481(4) 0.5641(3) -0.0289(2) 0.0960(11) Uani 1 1 d .
H3A H -0.4168 0.5832 -0.0548 0.115 Uiso 1 1 calc R
N4 N 1.0288(2) 1.12403(12) 0.01842(11) 0.0481(5) Uani 1 1 d .
C4 C -0.3272(4) 0.4872(3) -0.0517(2) 0.1050(14) Uani 1 1 d .
H4A H -0.3809 0.4534 -0.0930 0.126 Uiso 1 1 calc R
N5 N -0.0383(2) 0.45290(13) 0.31052(12) 0.0601(7) Uani 1 1 d .
C5 C -0.2276(4) 0.4597(2) -0.0139(2) 0.1018(13) Uani 1 1 d .
H5A H -0.2126 0.4066 -0.0292 0.122 Uiso 1 1 calc R
N6 N 0.8112(2) 1.08161(12) 0.45265(11) 0.0451(5) Uani 1 1 d .
C6 C -0.1475(4) 0.5100(2) 0.0477(2) 0.0838(10) Uani 1 1 d .
H6A H -0.0791 0.4905 0.0733 0.101 Uiso 1 1 calc R
N7 N 0.9654(2) 1.10394(14) 0.54880(12) 0.0579(6) Uani 1 1 d .
C7 C -0.1544(3) 0.66590(18) 0.18611(14) 0.0540(7) Uani 1 1 d .
N8 N 0.8561(2) 1.02409(14) 0.54488(12) 0.0605(6) Uani 1 1 d .
C8 C -0.0959(3) 0.74472(18) 0.22983(15) 0.0598(8) Uani 1 1 d .
H8A H -0.0050 0.7826 0.2250 0.072 Uiso 1 1 calc R
C9 C -0.1686(3) 0.7682(2) 0.28019(16) 0.0720(9) Uani 1 1 d .
H9A H -0.1267 0.8217 0.3095 0.086 Uiso 1 1 calc R
C10 C -0.3032(4) 0.7138(3) 0.28801(18) 0.0826(10) Uani 1 1 d .
H10A H -0.3534 0.7298 0.3221 0.099 Uiso 1 1 calc R
C11 C -0.3621(4) 0.6354(2) 0.24471(18) 0.0851(10) Uani 1 1 d .
H11A H -0.4536 0.5981 0.2495 0.102 Uiso 1 1 calc R
C12 C -0.2898(3) 0.6105(2) 0.19453(16) 0.0714(9) Uani 1 1 d .
H12A H -0.3313 0.5565 0.1660 0.086 Uiso 1 1 calc R
C13 C 0.0635(3) 0.69188(16) 0.12882(14) 0.0496(7) Uani 1 1 d .
C14 C 0.1815(3) 0.69737(17) 0.17808(15) 0.0561(7) Uani 1 1 d .
H14A H 0.1666 0.6651 0.2145 0.067 Uiso 1 1 calc R
C15 C 0.3211(3) 0.74998(16) 0.17422(14) 0.0529(7) Uani 1 1 d .
H15A H 0.3991 0.7532 0.2082 0.063 Uiso 1 1 calc R
C16 C 0.3464(3) 0.79814(15) 0.12012(13) 0.0453(6) Uani 1 1 d .
C17 C 0.2281(3) 0.78936(16) 0.07043(14) 0.0515(7) Uani 1 1 d .
H17A H 0.2432 0.8197 0.0329 0.062 Uiso 1 1 calc R
C18 C 0.0887(3) 0.73757(16) 0.07409(14) 0.0517(7) Uani 1 1 d .
H18A H 0.0113 0.7334 0.0395 0.062 Uiso 1 1 calc R
C19 C 0.4916(3) 0.86060(15) 0.11562(13) 0.0448(6) Uani 1 1 d .
C20 C 0.6244(3) 0.84615(16) 0.13657(14) 0.0519(7) Uani 1 1 d .
H20A H 0.6243 0.7966 0.1572 0.062 Uiso 1 1 calc R
C21 C 0.7560(3) 0.90341(16) 0.12748(14) 0.0528(7) Uani 1 1 d .
H21A H 0.8434 0.8922 0.1420 0.063 Uiso 1 1 calc R
C22 C 0.7596(3) 0.97712(15) 0.09708(12) 0.0434(6) Uani 1 1 d .
C23 C 0.6284(3) 0.99387(16) 0.07897(13) 0.0470(6) Uani 1 1 d .
H23A H 0.6292 1.0448 0.0602 0.056 Uiso 1 1 calc R
C24 C 0.4975(3) 0.93711(16) 0.08808(13) 0.0475(6) Uani 1 1 d .
H24A H 0.4109 0.9501 0.0756 0.057 Uiso 1 1 calc R
C25 C 0.8916(2) 1.03628(15) 0.07730(13) 0.0410(6) Uani 1 1 d .
C26 C 1.1115(3) 1.12117(15) 0.07476(13) 0.0438(6) Uani 1 1 d .
C33 C 1.0849(2) 1.03849(15) 0.17571(13) 0.0407(6) Uani 1 1 d .
C34 C 1.1661(3) 0.98257(16) 0.17037(14) 0.0493(6) Uani 1 1 d .
H34A H 1.1848 0.9625 0.1274 0.059 Uiso 1 1 calc R
C35 C 1.2202(3) 0.95604(17) 0.22860(16) 0.0617(8) Uani 1 1 d .
H35A H 1.2769 0.9182 0.2252 0.074 Uiso 1 1 calc R
C36 C 1.1915(3) 0.98490(19) 0.29240(16) 0.0647(8) Uani 1 1 d .
H36A H 1.2290 0.9671 0.3321 0.078 Uiso 1 1 calc R
C37 C 1.1078(3) 1.0397(2) 0.29661(15) 0.0683(8) Uani 1 1 d .
H37A H 1.0861 1.0585 0.3393 0.082 Uiso 1 1 calc R
C38 C 1.0549(3) 1.06761(18) 0.23840(14) 0.0598(7) Uani 1 1 d .
H38A H 0.9991 1.1060 0.2416 0.072 Uiso 1 1 calc R
C39 C -0.0417(3) 0.39354(15) 0.25201(14) 0.0507(7) Uani 1 1 d .
C40 C 0.0303(3) 0.42215(18) 0.19844(15) 0.0682(9) Uani 1 1 d .
H40A H 0.0827 0.4815 0.2009 0.082 Uiso 1 1 calc R
C41 C 0.0250(4) 0.3631(2) 0.14116(17) 0.0773(9) Uani 1 1 d .
H41A H 0.0757 0.3828 0.1057 0.093 Uiso 1 1 calc R
C42 C -0.0538(3) 0.27617(19) 0.13588(17) 0.0710(9) Uani 1 1 d .
H42A H -0.0594 0.2368 0.0966 0.085 Uiso 1 1 calc R
C43 C -0.1250(3) 0.24767(17) 0.18968(16) 0.0633(8) Uani 1 1 d .
H43A H -0.1788 0.1885 0.1867 0.076 Uiso 1 1 calc R
C44 C -0.1175(3) 0.30516(16) 0.24710(14) 0.0544(7) Uani 1 1 d .
H44A H -0.1642 0.2845 0.2835 0.065 Uiso 1 1 calc R
C45 C -0.1563(3) 0.43497(15) 0.34907(15) 0.0513(7) Uani 1 1 d .
C46 C -0.2948(3) 0.42971(18) 0.32001(17) 0.0723(9) Uani 1 1 d .
H46A H -0.3132 0.4380 0.2742 0.087 Uiso 1 1 calc R
C47 C -0.4089(3) 0.4118(2) 0.3590(2) 0.0867(11) Uani 1 1 d .
H47A H -0.5038 0.4077 0.3393 0.104 Uiso 1 1 calc R
C48 C -0.3807(4) 0.4005(2) 0.4261(2) 0.0827(11) Uani 1 1 d .
H48A H -0.4567 0.3881 0.4522 0.099 Uiso 1 1 calc R
C49 C -0.2438(4) 0.40710(19) 0.45490(18) 0.0759(9) Uani 1 1 d .
H49A H -0.2250 0.4000 0.5010 0.091 Uiso 1 1 calc R
C50 C -0.1312(3) 0.42426(16) 0.41661(16) 0.0615(8) Uani 1 1 d .
H50A H -0.0367 0.4286 0.4370 0.074 Uiso 1 1 calc R
C51 C 0.0761(3) 0.53258(15) 0.33218(13) 0.0493(7) Uani 1 1 d .
C52 C 0.2210(3) 0.53710(16) 0.33674(14) 0.0560(7) Uani 1 1 d .
H52A H 0.2454 0.4868 0.3223 0.067 Uiso 1 1 calc R
C53 C 0.3318(3) 0.61485(15) 0.36235(14) 0.0522(7) Uani 1 1 d .
H53A H 0.4295 0.6160 0.3658 0.063 Uiso 1 1 calc R
C54 C 0.2987(3) 0.69132(14) 0.38302(13) 0.0447(6) Uani 1 1 d .
C55 C 0.1521(3) 0.68651(15) 0.37611(14) 0.0522(7) Uani 1 1 d .
H55A H 0.1270 0.7371 0.3889 0.063 Uiso 1 1 calc R
C56 C 0.0431(3) 0.60914(16) 0.35086(14) 0.0548(7) Uani 1 1 d .
H56A H -0.0546 0.6081 0.3462 0.066 Uiso 1 1 calc R
C57 C 0.4158(3) 0.77466(15) 0.41240(13) 0.0436(6) Uani 1 1 d .
C58 C 0.5431(3) 0.77566(16) 0.45301(14) 0.0537(7) Uani 1 1 d .
H58A H 0.5541 0.7227 0.4639 0.064 Uiso 1 1 calc R
C59 C 0.6540(3) 0.85289(16) 0.47776(14) 0.0536(7) Uani 1 1 d .
H59A H 0.7391 0.8517 0.5049 0.064 Uiso 1 1 calc R
C60 C 0.6400(3) 0.93234(15) 0.46264(13) 0.0450(6) Uani 1 1 d .
C61 C 0.5111(3) 0.93272(15) 0.42481(14) 0.0522(7) Uani 1 1 d .
H61A H 0.4985 0.9860 0.4158 0.063 Uiso 1 1 calc R
C62 C 0.3999(3) 0.85490(15) 0.40001(14) 0.0520(7) Uani 1 1 d .
H62A H 0.3131 0.8564 0.3746 0.062 Uiso 1 1 calc R
C63 C 0.7666(3) 1.01183(15) 0.48777(14) 0.0465(6) Uani 1 1 d .
C64 C 0.9357(3) 1.13716(15) 0.49367(14) 0.0462(6) Uani 1 1 d .
C65 C 1.0316(3) 1.21959(15) 0.47708(14) 0.0464(6) Uani 1 1 d .
C66 C 1.1167(3) 1.28226(15) 0.53140(15) 0.0539(7) Uani 1 1 d .
H66A H 1.1083 1.2723 0.5766 0.065 Uiso 1 1 calc R
C67 C 1.2130(3) 1.35884(16) 0.51966(18) 0.0611(8) Uani 1 1 d .
H67A H 1.2690 1.4008 0.5568 0.073 Uiso 1 1 calc R
C68 C 1.2274(3) 1.37390(18) 0.45376(19) 0.0651(8) Uani 1 1 d .
H68A H 1.2928 1.4261 0.4458 0.078 Uiso 1 1 calc R
C69 C 1.1450(3) 1.31186(18) 0.39934(17) 0.0650(8) Uani 1 1 d .
H69A H 1.1556 1.3219 0.3543 0.078 Uiso 1 1 calc R
C70 C 1.0469(3) 1.23501(16) 0.41054(15) 0.0560(7) Uani 1 1 d .
H70A H 0.9909 1.1934 0.3732 0.067 Uiso 1 1 calc R
C71 C 0.7354(3) 1.09432(15) 0.38976(14) 0.0450(6) Uani 1 1 d .
C72 C 0.7292(3) 1.04106(18) 0.32929(15) 0.0605(8) Uani 1 1 d .
H72A H 0.7791 0.9994 0.3287 0.073 Uiso 1 1 calc R
C73 C 0.6488(4) 1.0500(2) 0.26995(17) 0.0799(10) Uani 1 1 d .
H73A H 0.6440 1.0140 0.2288 0.096 Uiso 1 1 calc R
C74 C 0.5758(4) 1.1110(3) 0.2706(2) 0.0888(11) Uani 1 1 d .
H74A H 0.5209 1.1164 0.2302 0.107 Uiso 1 1 calc R
C75 C 0.5833(3) 1.1640(2) 0.3305(2) 0.0771(9) Uani 1 1 d .
H75A H 0.5345 1.2062 0.3306 0.093 Uiso 1 1 calc R
C76 C 0.6621(3) 1.15584(17) 0.39048(16) 0.0598(7) Uani 1 1 d .
H76A H 0.6659 1.1917 0.4315 0.072 Uiso 1 1 calc R

loop_
_atom_site_aniso_label
_atom_site_aniso_U_11
_atom_site_aniso_U_22
_atom_site_aniso_U_33
_atom_site_aniso_U_23
_atom_site_aniso_U_13
_atom_site_aniso_U_12
C27 0.0463(16) 0.0433(14) 0.0554(18) 0.0059(13) 0.0057(13) 0.0099(12)
C28 0.090(3) 0.121(3) 0.068(3) -0.012(2) 0.006(2) -0.032(2)
C29 0.095(3) 0.146(4) 0.080(3) 0.006(3) -0.016(2) -0.046(3)
C30 0.050(2) 0.079(2) 0.134(4) 0.024(2) -0.002(2) 0.0061(17)
C31 0.073(3) 0.108(3) 0.166(4) -0.044(3) 0.059(3) -0.016(2)
C32 0.083(2) 0.100(3) 0.115(3) -0.049(2) 0.055(2) -0.023(2)
N1 0.0446(13) 0.0596(14) 0.0617(16) 0.0000(12) 0.0147(12) 0.0028(11)
C1 0.0404(16) 0.0571(17) 0.068(2) 0.0002(15) 0.0153(15) 0.0037(14)
N2 0.0430(12) 0.0433(11) 0.0381(13) 0.0030(10) 0.0049(10) 0.0098(10)
C2 0.063(2) 0.083(2) 0.079(3) -0.0049(19) 0.0077(18) 0.0200(18)
N3 0.0422(12) 0.0478(12) 0.0449(14) 0.0061(10) 0.0014(10) 0.0089(10)
C3 0.067(2) 0.126(3) 0.081(3) -0.003(3) 0.000(2) 0.021(2)
N4 0.0451(13) 0.0487(12) 0.0460(14) 0.0051(10) 0.0059(11) 0.0089(10)
C4 0.073(3) 0.117(3) 0.095(3) -0.031(3) 0.021(2) -0.003(2)
N5 0.0543(14) 0.0481(12) 0.0616(16) -0.0146(11) 0.0262(12) -0.0077(11)
C5 0.083(3) 0.078(2) 0.126(4) -0.030(3) 0.020(3) 0.012(2)
N6 0.0468(13) 0.0371(11) 0.0444(13) 0.0014(10) 0.0045(10) 0.0051(10)
C6 0.073(2) 0.065(2) 0.106(3) -0.006(2) 0.012(2) 0.0185(18)
N7 0.0565(14) 0.0538(13) 0.0481(15) 0.0023(11) -0.0004(11) -0.0010(11)
C7 0.0506(16) 0.0611(17) 0.0496(18) 0.0109(14) 0.0128(14) 0.0132(14)
N8 0.0584(15) 0.0543(14) 0.0540(16) 0.0056(12) 0.0015(12) -0.0014(12)
C8 0.0529(17) 0.0656(18) 0.060(2) 0.0091(16) 0.0137(15) 0.0148(15)
C9 0.070(2) 0.085(2) 0.061(2) 0.0014(17) 0.0116(17) 0.0281(18)
C10 0.074(2) 0.117(3) 0.062(2) 0.016(2) 0.0251(19) 0.032(2)
C11 0.069(2) 0.109(3) 0.071(2) 0.016(2) 0.0316(19) 0.008(2)
C12 0.0618(19) 0.077(2) 0.066(2) 0.0084(16) 0.0244(17) 0.0020(16)
C13 0.0402(15) 0.0489(15) 0.0564(18) 0.0023(13) 0.0092(13) 0.0101(12)
C14 0.0488(17) 0.0593(16) 0.0594(19) 0.0187(14) 0.0115(14) 0.0108(14)
C15 0.0456(16) 0.0596(16) 0.0525(18) 0.0135(14) 0.0020(13) 0.0153(13)
C16 0.0411(15) 0.0440(14) 0.0501(17) 0.0062(12) 0.0097(13) 0.0116(12)
C17 0.0478(16) 0.0555(16) 0.0476(17) 0.0125(13) 0.0075(13) 0.0089(13)
C18 0.0421(15) 0.0580(16) 0.0527(18) 0.0126(14) 0.0029(13) 0.0125(13)
C19 0.0421(15) 0.0467(14) 0.0438(16) 0.0039(12) 0.0072(12) 0.0119(12)
C20 0.0466(16) 0.0469(14) 0.0616(19) 0.0148(13) 0.0065(13) 0.0119(13)
C21 0.0433(15) 0.0537(15) 0.0601(19) 0.0141(14) 0.0030(13) 0.0131(13)
C22 0.0411(15) 0.0441(14) 0.0407(16) 0.0017(12) 0.0029(12) 0.0097(12)
C23 0.0461(15) 0.0459(14) 0.0480(17) 0.0082(12) 0.0052(12) 0.0131(12)
C24 0.0387(14) 0.0544(15) 0.0501(17) 0.0091(13) 0.0066(12) 0.0153(12)
C25 0.0406(15) 0.0422(13) 0.0381(15) 0.0026(12) 0.0002(12) 0.0131(11)
C26 0.0440(15) 0.0420(14) 0.0428(16) 0.0025(12) 0.0070(13) 0.0108(12)
C33 0.0381(14) 0.0438(13) 0.0383(16) 0.0069(12) 0.0017(11) 0.0114(11)
C34 0.0502(16) 0.0524(15) 0.0497(18) 0.0079(13) 0.0103(13) 0.0217(13)
C35 0.0631(18) 0.0616(17) 0.073(2) 0.0174(16) 0.0131(16) 0.0352(15)
C36 0.070(2) 0.076(2) 0.054(2) 0.0222(16) 0.0012(15) 0.0309(17)
C37 0.083(2) 0.090(2) 0.0427(19) 0.0092(16) 0.0064(15) 0.0449(19)
C38 0.0690(19) 0.0771(19) 0.0466(19) 0.0069(15) 0.0099(14) 0.0435(16)
C39 0.0524(16) 0.0432(14) 0.0512(18) -0.0019(13) 0.0143(13) 0.0074(12)
C40 0.086(2) 0.0471(16) 0.066(2) 0.0007(15) 0.0294(17) 0.0086(15)
C41 0.095(2) 0.071(2) 0.066(2) 0.0032(17) 0.0305(18) 0.0212(19)
C42 0.081(2) 0.0612(19) 0.068(2) -0.0153(16) 0.0092(18) 0.0283(17)
C43 0.071(2) 0.0423(15) 0.071(2) -0.0035(15) 0.0050(17) 0.0156(14)
C44 0.0540(17) 0.0436(15) 0.0567(19) 0.0000(13) 0.0069(13) 0.0048(13)
C45 0.0503(17) 0.0392(14) 0.0541(19) -0.0043(13) 0.0164(14) -0.0007(12)
C46 0.062(2) 0.071(2) 0.070(2) -0.0015(16) 0.0075(17) 0.0053(16)
C47 0.0478(19) 0.091(2) 0.111(3) -0.003(2) 0.012(2) 0.0129(17)
C48 0.075(3) 0.068(2) 0.105(3) 0.006(2) 0.047(2) 0.0115(18)
C49 0.089(3) 0.0658(19) 0.080(2) 0.0170(17) 0.040(2) 0.0225(18)
C50 0.0596(18) 0.0581(17) 0.067(2) 0.0048(15) 0.0220(16) 0.0156(14)
C51 0.0448(16) 0.0402(14) 0.0532(18) -0.0020(12) 0.0162(13) -0.0018(12)
C52 0.0527(17) 0.0376(14) 0.073(2) -0.0012(13) 0.0238(15) 0.0046(12)
C53 0.0398(15) 0.0452(15) 0.070(2) 0.0051(13) 0.0172(13) 0.0096(12)
C54 0.0425(15) 0.0368(13) 0.0506(17) 0.0041(12) 0.0145(12) 0.0041(11)
C55 0.0422(15) 0.0413(14) 0.067(2) -0.0030(13) 0.0123(13) 0.0062(12)
C56 0.0415(15) 0.0490(15) 0.067(2) -0.0020(14) 0.0120(13) 0.0056(13)
C57 0.0404(15) 0.0396(13) 0.0494(17) 0.0063(12) 0.0137(12) 0.0078(11)
C58 0.0481(16) 0.0390(14) 0.072(2) 0.0115(13) 0.0100(14) 0.0090(13)
C59 0.0418(15) 0.0491(15) 0.0660(19) 0.0105(14) -0.0014(13) 0.0115(13)
C60 0.0413(15) 0.0413(14) 0.0470(16) 0.0020(12) 0.0078(12) 0.0061(12)
C61 0.0498(16) 0.0377(14) 0.0657(19) 0.0080(13) 0.0072(14) 0.0090(13)
C62 0.0416(15) 0.0431(14) 0.0686(19) 0.0118(13) 0.0031(13) 0.0099(12)
C63 0.0466(15) 0.0423(14) 0.0450(17) 0.0015(13) 0.0071(13) 0.0072(12)
C64 0.0430(15) 0.0410(14) 0.0455(17) -0.0053(13) 0.0046(12) 0.0042(12)
C65 0.0388(14) 0.0376(13) 0.0574(19) -0.0019(13) 0.0072(13) 0.0067(11)
C66 0.0468(16) 0.0440(15) 0.0637(19) -0.0055(13) 0.0092(14) 0.0077(13)
C67 0.0464(17) 0.0431(15) 0.084(2) -0.0055(15) 0.0039(15) 0.0071(13)
C68 0.0484(17) 0.0455(16) 0.097(3) 0.0122(17) 0.0129(17) 0.0068(14)
C69 0.0601(18) 0.0572(17) 0.076(2) 0.0164(16) 0.0168(16) 0.0103(15)
C70 0.0507(17) 0.0518(16) 0.058(2) 0.0015(14) 0.0103(14) 0.0069(13)
C71 0.0394(14) 0.0392(13) 0.0483(17) 0.0037(12) 0.0054(12) 0.0014(11)
C72 0.0598(18) 0.0606(17) 0.052(2) -0.0052(15) 0.0113(15) 0.0090(14)
C73 0.084(2) 0.083(2) 0.047(2) -0.0007(18) 0.0037(18) -0.005(2)
C74 0.079(2) 0.091(3) 0.072(3) 0.031(2) -0.014(2) -0.007(2)
C75 0.070(2) 0.067(2) 0.090(3) 0.025(2) -0.0069(19) 0.0160(17)
C76 0.0591(18) 0.0489(16) 0.067(2) 0.0078(14) 0.0058(16) 0.0118(14)

loop_
_atom_type_symbol
_atom_type_description
_atom_type_scat_dispersion_real
_atom_type_scat_dispersion_imag
_atom_type_scat_source
C C 0.0033 0.0016 'International Tables Vol C Tables 4.2.6.8 and 6.1.1.4'
H H 0.0000 0.0000 'International Tables Vol C Tables 4.2.6.8 and 6.1.1.4'
N N 0.0061 0.0033 'International Tables Vol C Tables 4.2.6.8 and 6.1.1.4'

loop_
_geom_angle_atom_site_label_1
_geom_angle_atom_site_label_2
_geom_angle_atom_site_label_3
_geom_angle
C28 C27 C32 120.0
C28 C27 C26 121.31(16)
C32 C27 C26 118.50(17)
C27 C28 C29 120.0
C27 C28 H28A 120.0
C29 C28 H28A 120.0
C30 C29 C28 120.0
C30 C29 H29A 120.0
C28 C29 H29A 120.0
C31 C30 C29 120.0
C31 C30 H30A 120.0
C29 C30 H30A 120.0
C30 C31 C32 120.0
C30 C31 H31A 120.0
C32 C31 H31A 120.0
C31 C32 C27 120.0
C31 C32 H32A 120.0
C27 C32 H32A 120.0
C7 N1 C13 119.7(2)
C7 N1 C1 118.9(2)
C13 N1 C1 116.2(2)
C6 C1 C2 118.7(3)
C6 C1 N1 120.0(3)
C2 C1 N1 121.4(3)
C25 N2 C26 104.7(2)
C25 N2 C33 128.2(2)
C26 N2 C33 126.7(2)
C1 C2 C3 120.1(3)
C1 C2 H2A 119.9
C3 C2 H2A 119.9
C25 N3 N4 107.46(19)
C4 C3 C2 121.0(4)
C4 C3 H3A 119.5
C2 C3 H3A 119.5
C26 N4 N3 107.50(19)
C3 C4 C5 119.3(4)
C3 C4 H4A 120.4
C5 C4 H4A 120.4
C39 N5 C51 122.79(19)
C39 N5 C45 120.0(2)
C51 N5 C45 117.2(2)
C4 C5 C6 120.4(4)
C4 C5 H5A 119.8
C6 C5 H5A 119.8
C63 N6 C64 104.6(2)
C63 N6 C71 126.2(2)
C64 N6 C71 129.0(2)
C1 C6 C5 120.5(4)
C1 C6 H6A 119.7
C5 C6 H6A 119.7
C64 N7 N8 106.9(2)
C8 C7 C12 118.3(3)
C8 C7 N1 122.4(2)
C12 C7 N1 119.3(3)
C63 N8 N7 108.1(2)
C9 C8 C7 121.1(3)
C9 C8 H8A 119.4
C7 C8 H8A 119.4
C8 C9 C10 120.5(3)
C8 C9 H9A 119.8
C10 C9 H9A 119.8
C11 C10 C9 118.7(3)
C11 C10 H10A 120.7
C9 C10 H10A 120.7
C10 C11 C12 121.5(3)
C10 C11 H11A 119.3
C12 C11 H11A 119.3
C11 C12 C7 119.9(3)
C11 C12 H12A 120.0
C7 C12 H12A 120.0
C18 C13 C14 118.6(2)
C18 C13 N1 120.0(2)
C14 C13 N1 121.4(2)
C15 C14 C13 121.1(2)
C15 C14 H14A 119.5
C13 C14 H14A 119.5
C14 C15 C16 120.5(2)
C14 C15 H15A 119.7
C16 C15 H15A 119.7
C17 C16 C15 117.4(2)
C17 C16 C19 119.4(2)
C15 C16 C19 123.1(2)
C18 C17 C16 122.4(2)
C18 C17 H17A 118.8
C16 C17 H17A 118.8
C17 C18 C13 120.0(2)
C17 C18 H18A 120.0
C13 C18 H18A 120.0
C24 C19 C20 117.3(2)
C24 C19 C16 119.1(2)
C20 C19 C16 123.6(2)
C21 C20 C19 121.4(2)
C21 C20 H20A 119.3
C19 C20 H20A 119.3
C20 C21 C22 120.6(2)
C20 C21 H21A 119.7
C22 C21 H21A 119.7
C21 C22 C23 118.2(2)
C21 C22 C25 124.7(2)
C23 C22 C25 116.9(2)
C24 C23 C22 121.3(2)
C24 C23 H23A 119.4
C22 C23 H23A 119.4
C23 C24 C19 121.1(2)
C23 C24 H24A 119.4
C19 C24 H24A 119.4
N3 C25 N2 110.2(2)
N3 C25 C22 122.4(2)
N2 C25 C22 127.4(2)
N4 C26 N2 110.1(2)
N4 C26 C27 124.4(2)
N2 C26 C27 125.1(2)
C34 C33 C38 120.9(2)
C34 C33 N2 118.8(2)
C38 C33 N2 120.3(2)
C33 C34 C35 119.5(3)
C33 C34 H34A 120.3
C35 C34 H34A 120.3
C34 C35 C36 120.5(3)
C34 C35 H35A 119.7
C36 C35 H35A 119.7
C37 C36 C35 119.2(3)
C37 C36 H36A 120.4
C35 C36 H36A 120.4
C36 C37 C38 120.5(3)
C36 C37 H37A 119.7
C38 C37 H37A 119.7
C33 C38 C37 119.4(3)
C33 C38 H38A 120.3
C37 C38 H38A 120.3
C40 C39 C44 118.6(2)
C40 C39 N5 121.0(2)
C44 C39 N5 120.4(2)
C39 C40 C41 120.2(3)
C39 C40 H40A 119.9
C41 C40 H40A 119.9
C42 C41 C40 120.8(3)
C42 C41 H41A 119.6
C40 C41 H41A 119.6
C41 C42 C43 118.9(3)
C41 C42 H42A 120.6
C43 C42 H42A 120.6
C44 C43 C42 120.7(3)
C44 C43 H43A 119.6
C42 C43 H43A 119.6
C43 C44 C39 120.8(3)
C43 C44 H44A 119.6
C39 C44 H44A 119.6
C46 C45 C50 119.1(3)
C46 C45 N5 121.0(3)
C50 C45 N5 119.9(3)
C45 C46 C47 119.9(3)
C45 C46 H46A 120.1
C47 C46 H46A 120.1
C48 C47 C46 119.6(3)
C48 C47 H47A 120.2
C46 C47 H47A 120.2
C49 C48 C47 120.3(3)
C49 C48 H48A 119.8
C47 C48 H48A 119.8
C48 C49 C50 120.3(3)
C48 C49 H49A 119.9
C50 C49 H49A 119.9
C45 C50 C49 120.8(3)
C45 C50 H50A 119.6
C49 C50 H50A 119.6
C52 C51 C56 118.1(2)
C52 C51 N5 122.2(2)
C56 C51 N5 119.6(2)
C51 C52 C53 121.3(2)
C51 C52 H52A 119.3
C53 C52 H52A 119.3
C52 C53 C54 120.5(2)
C52 C53 H53A 119.7
C54 C53 H53A 119.7
C55 C54 C53 117.6(2)
C55 C54 C57 121.2(2)
C53 C54 C57 121.3(2)
C56 C55 C54 121.5(2)
C56 C55 H55A 119.3
C54 C55 H55A 119.3
C55 C56 C51 120.9(2)
C55 C56 H56A 119.6
C51 C56 H56A 119.6
C58 C57 C62 117.7(2)
C58 C57 C54 121.8(2)
C62 C57 C54 120.5(2)
C59 C58 C57 121.6(2)
C59 C58 H58A 119.2
C57 C58 H58A 119.2
C58 C59 C60 120.4(3)
C58 C59 H59A 119.8
C60 C59 H59A 119.8
C61 C60 C59 118.7(2)
C61 C60 C63 124.0(2)
C59 C60 C63 117.3(2)
C60 C61 C62 120.7(2)
C60 C61 H61A 119.6
C62 C61 H61A 119.6
C61 C62 C57 120.9(2)
C61 C62 H62A 119.6
C57 C62 H62A 119.6
N8 C63 N6 110.0(2)
N8 C63 C60 124.9(2)
N6 C63 C60 125.1(2)
N7 C64 N6 110.4(2)
N7 C64 C65 123.2(2)
N6 C64 C65 126.3(3)
C70 C65 C66 118.8(2)
C70 C65 C64 123.4(2)
C66 C65 C64 117.7(3)
C67 C66 C65 120.8(3)
C67 C66 H66A 119.6
C65 C66 H66A 119.6
C68 C67 C66 120.2(3)
C68 C67 H67A 119.9
C66 C67 H67A 119.9
C67 C68 C69 119.7(3)
C67 C68 H68A 120.2
C69 C68 H68A 120.2
C68 C69 C70 120.7(3)
C68 C69 H69A 119.7
C70 C69 H69A 119.7
C69 C70 C65 119.9(3)
C69 C70 H70A 120.0
C65 C70 H70A 120.0
C76 C71 C72 120.2(3)
C76 C71 N6 120.1(2)
C72 C71 N6 119.6(2)
C73 C72 C71 119.3(3)
C73 C72 H72A 120.4
C71 C72 H72A 120.4
C74 C73 C72 120.5(3)
C74 C73 H73A 119.7
C72 C73 H73A 119.7
C75 C74 C73 120.0(3)
C75 C74 H74A 120.0
C73 C74 H74A 120.0
C74 C75 C76 120.4(3)
C74 C75 H75A 119.8
C76 C75 H75A 119.8
C75 C76 C71 119.5(3)
C75 C76 H76A 120.2
C71 C76 H76A 120.2

loop_
_geom_bond_atom_site_label_1
_geom_bond_atom_site_label_2
_geom_bond_distance
C27 C28 1.3900
C27 C32 1.3900
C27 C26 1.457(3)
C28 C29 1.3900
C28 H28A 0.9300
C29 C30 1.3900
C29 H29A 0.9300
C30 C31 1.3900
C30 H30A 0.9300
C31 C32 1.3900
C31 H31A 0.9300
C32 H32A 0.9300
N1 C7 1.410(3)
N1 C13 1.424(3)
N1 C1 1.432(3)
C1 C6 1.351(4)
C1 C2 1.370(4)
N2 C25 1.364(3)
N2 C26 1.372(3)
N2 C33 1.430(3)
C2 C3 1.375(4)
C2 H2A 0.9300
N3 C25 1.304(3)
N3 N4 1.383(3)
C3 C4 1.345(5)
C3 H3A 0.9300
N4 C26 1.301(3)
C4 C5 1.349(5)
C4 H4A 0.9300
N5 C39 1.404(3)
N5 C51 1.405(3)
N5 C45 1.418(3)
C5 C6 1.385(5)
C5 H5A 0.9300
N6 C63 1.368(3)
N6 C64 1.368(3)
N6 C71 1.427(3)
C6 H6A 0.9300
N7 C64 1.298(3)
N7 N8 1.386(3)
C7 C8 1.374(4)
C7 C12 1.386(3)
N8 C63 1.292(3)
C8 C9 1.363(4)
C8 H8A 0.9300
C9 C10 1.371(4)
C9 H9A 0.9300
C10 C11 1.365(4)
C10 H10A 0.9300
C11 C12 1.365(4)
C11 H11A 0.9300
C12 H12A 0.9300
C13 C18 1.374(3)
C13 C14 1.379(4)
C14 C15 1.378(3)
C14 H14A 0.9300
C15 C16 1.386(3)
C15 H15A 0.9300
C16 C17 1.374(3)
C16 C19 1.482(3)
C17 C18 1.371(3)
C17 H17A 0.9300
C18 H18A 0.9300
C19 C24 1.383(3)
C19 C20 1.389(3)
C20 C21 1.374(3)
C20 H20A 0.9300
C21 C22 1.375(3)
C21 H21A 0.9300
C22 C23 1.382(3)
C22 C25 1.470(3)
C23 C24 1.366(3)
C23 H23A 0.9300
C24 H24A 0.9300
C33 C34 1.355(3)
C33 C38 1.366(3)
C34 C35 1.365(4)
C34 H34A 0.9300
C35 C36 1.380(4)
C35 H35A 0.9300
C36 C37 1.359(4)
C36 H36A 0.9300
C37 C38 1.371(4)
C37 H37A 0.9300
C38 H38A 0.9300
C39 C40 1.378(4)
C39 C44 1.378(3)
C40 C41 1.378(4)
C40 H40A 0.9300
C41 C42 1.364(4)
C41 H41A 0.9300
C42 C43 1.377(4)
C42 H42A 0.9300
C43 C44 1.361(4)
C43 H43A 0.9300
C44 H44A 0.9300
C45 C46 1.363(4)
C45 C50 1.362(4)
C46 C47 1.395(4)
C46 H46A 0.9300
C47 C48 1.360(5)
C47 H47A 0.9300
C48 C49 1.342(5)
C48 H48A 0.9300
C49 C50 1.373(4)
C49 H49A 0.9300
C50 H50A 0.9300
C51 C52 1.368(3)
C51 C56 1.379(3)
C52 C53 1.380(3)
C52 H52A 0.9300
C53 C54 1.387(3)
C53 H53A 0.9300
C54 C55 1.380(3)
C54 C57 1.479(3)
C55 C56 1.367(3)
C55 H55A 0.9300
C56 H56A 0.9300
C57 C58 1.377(4)
C57 C62 1.383(3)
C58 C59 1.372(3)
C58 H58A 0.9300
C59 C60 1.380(3)
C59 H59A 0.9300
C60 C61 1.372(3)
C60 C63 1.472(3)
C61 C62 1.379(3)
C61 H61A 0.9300
C62 H62A 0.9300
C64 C65 1.469(3)
C65 C70 1.377(4)
C65 C66 1.380(3)
C66 C67 1.366(3)
C66 H66A 0.9300
C67 C68 1.362(4)
C67 H67A 0.9300
C68 C69 1.369(4)
C68 H68A 0.9300
C69 C70 1.373(3)
C69 H69A 0.9300
C70 H70A 0.9300
C71 C76 1.371(4)
C71 C72 1.373(3)
C72 C73 1.369(4)
C72 H72A 0.9300
C73 C74 1.362(5)
C73 H73A 0.9300
C74 C75 1.359(5)
C74 H74A 0.9300
C75 C76 1.368(4)
C75 H75A 0.9300
C76 H76A 0.9300
